data_7224096
loop_
_publ_author_name
'Shao, Xusheng'
'Sun, Feilong'
'Li, Z.'

_publ_section_title
;
 Access of Indenofurans and Indenopyridines via Annulation of Heterocyclic
 Ketene Aminals, o-Phthalaldehyde and cyclic 1.3-diketones
;
_journal_name_full 'RSC Adv.'
_journal_paper_doi 10.1039/C5RA23393C
_journal_year 2016
_chemical_formula_sum 'C19 H21 N2 O3'
_chemical_formula_weight 325.38
_chemical_name_systematic
; 
 ? 
;
_space_group_crystal_system monoclinic
_space_group_IT_number 14
_space_group_name_Hall '-P 2ybc'
_space_group_name_H-M_alt 'P 1 21/c 1'
_symmetry_space_group_name_Hall '-P 2ybc'
_symmetry_space_group_name_H-M 'P 1 21/c 1'
_atom_sites_solution_hydrogens mixed
_audit_creation_method SHELXL-2013
_audit_update_record
;
2015-06-04 deposited with the CCDC.
2016-01-29 downloaded from the CCDC.
;
_cell_angle_alpha 90
_cell_angle_beta 95.872(2)
_cell_angle_gamma 90
_cell_formula_units_Z 4
_cell_length_a 9.6907(9)
_cell_length_b 21.234(2)
_cell_length_c 8.2891(8)
_cell_measurement_reflns_used 5774
_cell_measurement_temperature 133(2)
_cell_measurement_theta_max 55.000
_cell_measurement_theta_min 4.461
_cell_volume 1696.7(3)
_computing_cell_refinement 'Bruker SAINT'
_computing_data_collection 'Bruker APEX2'
_computing_data_reduction 'Bruker SAINT'
_computing_molecular_graphics 'Bruker SHELXTL'
_computing_publication_material 'Bruker SHELXTL'
_computing_structure_refinement 'SHELXL-2013 (Sheldrick, 2013)'
_computing_structure_solution 'SHELXS-97 (Sheldrick, 2008)'
_diffrn_ambient_temperature 133(2)
_diffrn_measured_fraction_theta_full 0.998
_diffrn_measured_fraction_theta_max 0.998
_diffrn_measurement_device_type 'Bruker APEX-II CCD'
_diffrn_measurement_method '\f and \w scans'
_diffrn_radiation_type MoK\a
_diffrn_radiation_wavelength 0.71073
_diffrn_reflns_av_R_equivalents 0.0232
_diffrn_reflns_av_unetI/netI 0.0219
_diffrn_reflns_laue_measured_fraction_full 0.998
_diffrn_reflns_laue_measured_fraction_max 0.998
_diffrn_reflns_limit_h_max 11
_diffrn_reflns_limit_h_min -11
_diffrn_reflns_limit_k_max 26
_diffrn_reflns_limit_k_min -25
_diffrn_reflns_limit_l_max 7
_diffrn_reflns_limit_l_min -10
_diffrn_reflns_number 12270
_diffrn_reflns_point_group_measured_fraction_full 0.998
_diffrn_reflns_point_group_measured_fraction_max 0.998
_diffrn_reflns_theta_full 25.242
_diffrn_reflns_theta_max 25.999
_diffrn_reflns_theta_min 2.113
_exptl_absorpt_coefficient_mu 0.087
_exptl_absorpt_correction_T_max 0.7456
_exptl_absorpt_correction_T_min 0.6828
_exptl_absorpt_correction_type multi-scan
_exptl_absorpt_process_details sadabs
_exptl_crystal_colour colorless
_exptl_crystal_density_diffrn 1.274
_exptl_crystal_description prismatic
_exptl_crystal_F_000 692
_exptl_crystal_recrystallization_method 'Re-crystallisation from solvent: '
_exptl_crystal_size_max 0.211
_exptl_crystal_size_mid 0.165
_exptl_crystal_size_min 0.123
_platon_squeeze_details
;
;
_refine_diff_density_max 0.551
_refine_diff_density_min -0.218
_refine_diff_density_rms 0.053
_refine_ls_extinction_coef 0.0106(16)
_refine_ls_extinction_expression Fc^*^=kFc[1+0.001xFc^2^\l^3^/sin(2\q)]^-1/4^
_refine_ls_extinction_method SHELXL
_refine_ls_goodness_of_fit_ref 1.068
_refine_ls_hydrogen_treatment mixed
_refine_ls_matrix_type full
_refine_ls_number_parameters 227
_refine_ls_number_reflns 3322
_refine_ls_number_restraints 2
_refine_ls_restrained_S_all 1.068
_refine_ls_R_factor_all 0.0526
_refine_ls_R_factor_gt 0.0467
_refine_ls_shift/su_max 0.000
_refine_ls_shift/su_mean 0.000
_refine_ls_structure_factor_coef Fsqd
_refine_ls_weighting_details 'w=1/[\s^2^(Fo^2^)+(0.0638P)^2^+0.9310P] where P=(Fo^2^+2Fc^2^)/3'
_refine_ls_weighting_scheme calc
_refine_ls_wR_factor_gt 0.1205
_refine_ls_wR_factor_ref 0.1244
_reflns_Friedel_coverage 0.000
_reflns_number_gt 2873
_reflns_number_total 3322
_reflns_threshold_expression 'I > 2\s(I)'
_cod_data_source_file c5ra23393c2.cif
_cod_data_source_block dm15303
_cod_database_code 7224096
_shelx_space_group_comment
; 
The symmetry employed for this shelxl refinement is uniquely defined 
by the following loop, which should always be used as a source of 
symmetry information in preference to the above space-group names. 
They are only intended as comments. 
;
_shelxl_version_number 2013-4

loop_
_space_group_symop_operation_xyz
'x, y, z'
'-x, y+1/2, -z+1/2'
'-x, -y, -z'
'x, -y-1/2, z-1/2'

loop_
_atom_site_label
_atom_site_type_symbol
_atom_site_fract_x
_atom_site_fract_y
_atom_site_fract_z
_atom_site_U_iso_or_equiv
_atom_site_adp_type
_atom_site_occupancy
_atom_site_site_symmetry_order
_atom_site_calc_flag
_atom_site_refinement_flags_posn
_atom_site_refinement_flags_adp
N1 N 0.17143(14) 0.42533(7) 0.64700(17) 0.0194(3) Uani 1 1 d D .
N2 N 0.40147(14) 0.43592(7) 0.61228(17) 0.0202(3) Uani 1 1 d D .
O1 O 0.31364(13) 0.18933(6) 0.35691(17) 0.0320(3) Uani 1 1 d . .
O2 O 0.36915(11) 0.40410(5) 0.30396(13) 0.0187(3) Uani 1 1 d . .
O3 O 0.16303(13) 0.48154(6) 0.18967(14) 0.0249(3) Uani 1 1 d . .
H3 H 0.1689 0.5148 0.2450 0.037 Uiso 1 1 calc R U
C1 C 0.38388(17) 0.23321(8) 0.31579(19) 0.0204(4) Uani 1 1 d . .
C2 C 0.51956(17) 0.22227(8) 0.2445(2) 0.0231(4) Uani 1 1 d . .
H2A H 0.4997 0.2148 0.1265 0.028 Uiso 1 1 calc R U
H2B H 0.5635 0.1837 0.2934 0.028 Uiso 1 1 calc R U
C3 C 0.62197(17) 0.27674(8) 0.2709(2) 0.0236(4) Uani 1 1 d . .
H3A H 0.7029 0.2683 0.2103 0.028 Uiso 1 1 calc R U
H3B H 0.6556 0.2794 0.3875 0.028 Uiso 1 1 calc R U
C4 C 0.55700(17) 0.33988(8) 0.2151(2) 0.0215(4) Uani 1 1 d . .
H4A H 0.6190 0.3750 0.2540 0.026 Uiso 1 1 calc R U
H4B H 0.5429 0.3415 0.0952 0.026 Uiso 1 1 calc R U
C5 C 0.42230(16) 0.34555(7) 0.28326(18) 0.0177(3) Uani 1 1 d . .
C6 C 0.34297(16) 0.29845(8) 0.32869(18) 0.0179(3) Uani 1 1 d . .
C7 C 0.20957(16) 0.32510(7) 0.37763(19) 0.0172(3) Uani 1 1 d . .
H7 H 0.1848 0.3080 0.4834 0.021 Uiso 1 1 calc R U
C8 C 0.24379(16) 0.39691(7) 0.38470(19) 0.0169(3) Uani 1 1 d . .
C9 C 0.12080(17) 0.43190(8) 0.28437(19) 0.0196(3) Uani 1 1 d . .
H9 H 0.0563 0.4487 0.3607 0.023 Uiso 1 1 calc R U
C10 C 0.04935(16) 0.37955(8) 0.18609(19) 0.0194(3) Uani 1 1 d . .
C11 C 0.09171(16) 0.32055(8) 0.24360(19) 0.0184(3) Uani 1 1 d . .
C12 C 0.03265(16) 0.26596(8) 0.1746(2) 0.0205(3) Uani 1 1 d . .
H12 H 0.0604 0.2257 0.2160 0.025 Uiso 1 1 calc R U
C13 C -0.06772(17) 0.27173(9) 0.0439(2) 0.0245(4) Uani 1 1 d . .
H13 H -0.1090 0.2350 -0.0054 0.029 Uiso 1 1 calc R U
C14 C -0.10871(17) 0.33079(9) -0.0160(2) 0.0256(4) Uani 1 1 d . .
H14 H -0.1767 0.3338 -0.1068 0.031 Uiso 1 1 calc R U
C15 C -0.05163(17) 0.38529(9) 0.0552(2) 0.0226(4) Uani 1 1 d . .
H15 H -0.0809 0.4256 0.0154 0.027 Uiso 1 1 calc R U
C16 C 0.27428(16) 0.42123(7) 0.55711(19) 0.0170(3) Uani 1 1 d . .
C17 C 0.43835(17) 0.45977(8) 0.7772(2) 0.0240(4) Uani 1 1 d . .
H17A H 0.5151 0.4905 0.7771 0.029 Uiso 1 1 calc R U
H17B H 0.4700 0.4246 0.8501 0.029 Uiso 1 1 calc R U
C18 C 0.31304(19) 0.49112(8) 0.8378(2) 0.0248(4) Uani 1 1 d . .
H18A H 0.2914 0.5306 0.7767 0.030 Uiso 1 1 calc R U
H18B H 0.3335 0.5019 0.9540 0.030 Uiso 1 1 calc R U
C19 C 0.18947(17) 0.44705(8) 0.81577(19) 0.0209(4) Uani 1 1 d . .
H19A H 0.2050 0.4106 0.8897 0.025 Uiso 1 1 calc R U
H19B H 0.1049 0.4693 0.8421 0.025 Uiso 1 1 calc R U
H2 H 0.4627(19) 0.4302(10) 0.552(2) 0.030(6) Uiso 1 1 d D .
H1 H 0.0894(17) 0.4164(10) 0.613(2) 0.026(5) Uiso 1 1 d D .

loop_
_atom_site_aniso_label
_atom_site_aniso_U_11
_atom_site_aniso_U_22
_atom_site_aniso_U_33
_atom_site_aniso_U_23
_atom_site_aniso_U_13
_atom_site_aniso_U_12
N1 0.0168(7) 0.0227(7) 0.0186(7) -0.0023(5) 0.0017(5) -0.0013(5)
N2 0.0185(7) 0.0221(7) 0.0202(7) -0.0018(6) 0.0024(6) -0.0015(5)
O1 0.0304(7) 0.0170(6) 0.0491(8) 0.0004(5) 0.0071(6) -0.0019(5)
O2 0.0195(6) 0.0161(6) 0.0213(6) 0.0002(4) 0.0062(4) -0.0003(4)
O3 0.0359(7) 0.0179(6) 0.0205(6) 0.0013(5) 0.0014(5) 0.0007(5)
C1 0.0199(8) 0.0195(8) 0.0211(8) -0.0009(6) -0.0020(6) -0.0001(6)
C2 0.0249(8) 0.0206(8) 0.0237(8) -0.0013(6) 0.0020(7) 0.0044(7)
C3 0.0185(8) 0.0272(9) 0.0252(8) -0.0005(7) 0.0029(6) 0.0029(7)
C4 0.0208(8) 0.0233(9) 0.0213(8) -0.0011(6) 0.0060(6) -0.0017(6)
C5 0.0200(8) 0.0185(8) 0.0143(7) -0.0017(6) -0.0003(6) 0.0007(6)
C6 0.0183(8) 0.0191(8) 0.0159(7) -0.0005(6) -0.0003(6) 0.0003(6)
C7 0.0188(8) 0.0172(8) 0.0159(7) 0.0001(6) 0.0022(6) -0.0017(6)
C8 0.0169(7) 0.0175(8) 0.0166(7) -0.0007(6) 0.0035(6) -0.0004(6)
C9 0.0211(8) 0.0203(8) 0.0170(7) -0.0001(6) 0.0005(6) 0.0029(6)
C10 0.0176(8) 0.0231(8) 0.0180(7) -0.0009(6) 0.0048(6) 0.0009(6)
C11 0.0155(7) 0.0239(8) 0.0165(7) -0.0019(6) 0.0053(6) -0.0005(6)
C12 0.0183(8) 0.0224(8) 0.0216(8) -0.0033(6) 0.0057(6) -0.0029(6)
C13 0.0177(8) 0.0317(10) 0.0248(8) -0.0072(7) 0.0050(6) -0.0055(7)
C14 0.0168(8) 0.0389(10) 0.0207(8) -0.0027(7) 0.0002(6) -0.0004(7)
C15 0.0187(8) 0.0285(9) 0.0207(8) 0.0011(7) 0.0025(6) 0.0027(7)
C16 0.0186(8) 0.0133(7) 0.0191(8) 0.0010(6) 0.0017(6) 0.0005(6)
C17 0.0241(8) 0.0272(9) 0.0197(8) -0.0029(7) -0.0026(6) -0.0063(7)
C18 0.0322(9) 0.0217(9) 0.0203(8) -0.0047(6) 0.0018(7) -0.0042(7)
C19 0.0245(8) 0.0212(8) 0.0174(8) -0.0027(6) 0.0043(6) 0.0008(6)

loop_
_atom_type_symbol
_atom_type_description
_atom_type_scat_dispersion_real
_atom_type_scat_dispersion_imag
_atom_type_scat_source
C C 0.0033 0.0016 'International Tables Vol C Tables 4.2.6.8 and 6.1.1.4'
H H 0.0000 0.0000 'International Tables Vol C Tables 4.2.6.8 and 6.1.1.4'
N N 0.0061 0.0033 'International Tables Vol C Tables 4.2.6.8 and 6.1.1.4'
O O 0.0106 0.0060 'International Tables Vol C Tables 4.2.6.8 and 6.1.1.4'

loop_
_geom_angle_atom_site_label_1
_geom_angle_atom_site_label_2
_geom_angle_atom_site_label_3
_geom_angle
C16 N1 C19 122.78(14)
C16 N1 H1 122.8(14)
C19 N1 H1 114.4(14)
C16 N2 C17 122.62(14)
C16 N2 H2 117.7(15)
C17 N2 H2 119.7(15)
C5 O2 C8 107.85(11)
C9 O3 H3 109.5
O1 C1 C6 122.96(15)
O1 C1 C2 121.50(15)
C6 C1 C2 115.53(14)
C1 C2 C3 113.96(14)
C1 C2 H2A 108.8
C3 C2 H2A 108.8
C1 C2 H2B 108.8
C3 C2 H2B 108.8
H2A C2 H2B 107.7
C2 C3 C4 112.28(13)
C2 C3 H3A 109.1
C4 C3 H3A 109.1
C2 C3 H3B 109.1
C4 C3 H3B 109.1
H3A C3 H3B 107.9
C5 C4 C3 107.91(13)
C5 C4 H4A 110.1
C3 C4 H4A 110.1
C5 C4 H4B 110.1
C3 C4 H4B 110.1
H4A C4 H4B 108.4
C6 C5 O2 114.24(14)
C6 C5 C4 126.96(15)
O2 C5 C4 118.80(13)
C5 C6 C1 121.64(15)
C5 C6 C7 109.21(14)
C1 C6 C7 128.98(14)
C6 C7 C11 112.52(13)
C6 C7 C8 101.10(12)
C11 C7 C8 103.39(13)
C6 C7 H7 113.0
C11 C7 H7 113.0
C8 C7 H7 113.0
O2 C8 C16 107.82(12)
O2 C8 C7 105.65(12)
C16 C8 C7 112.80(13)
O2 C8 C9 109.37(12)
C16 C8 C9 113.68(13)
C7 C8 C9 107.21(12)
O3 C9 C10 113.41(13)
O3 C9 C8 113.82(13)
C10 C9 C8 102.70(13)
O3 C9 H9 108.9
C10 C9 H9 108.9
C8 C9 H9 108.9
C11 C10 C15 120.47(15)
C11 C10 C9 112.18(14)
C15 C10 C9 127.31(15)
C10 C11 C12 121.11(15)
C10 C11 C7 111.67(14)
C12 C11 C7 127.14(15)
C13 C12 C11 118.35(16)
C13 C12 H12 120.8
C11 C12 H12 120.8
C12 C13 C14 120.69(16)
C12 C13 H13 119.7
C14 C13 H13 119.7
C15 C14 C13 120.87(16)
C15 C14 H14 119.6
C13 C14 H14 119.6
C14 C15 C10 118.47(16)
C14 C15 H15 120.8
C10 C15 H15 120.8
N1 C16 N2 122.09(15)
N1 C16 C8 118.19(14)
N2 C16 C8 119.70(14)
N2 C17 C18 109.48(13)
N2 C17 H17A 109.8
C18 C17 H17A 109.8
N2 C17 H17B 109.8
C18 C17 H17B 109.8
H17A C17 H17B 108.2
C17 C18 C19 109.82(14)
C17 C18 H18A 109.7
C19 C18 H18A 109.7
C17 C18 H18B 109.7
C19 C18 H18B 109.7
H18A C18 H18B 108.2
N1 C19 C18 108.95(13)
N1 C19 H19A 109.9
C18 C19 H19A 109.9
N1 C19 H19B 109.9
C18 C19 H19B 109.9
H19A C19 H19B 108.3

loop_
_geom_bond_atom_site_label_1
_geom_bond_atom_site_label_2
_geom_bond_distance
N1 C16 1.307(2)
N1 C19 1.466(2)
N1 H1 0.839(15)
N2 C16 1.308(2)
N2 C17 1.467(2)
N2 H2 0.823(15)
O1 C1 1.223(2)
O2 C5 1.3633(19)
O2 C8 1.4537(18)
O3 C9 1.400(2)
O3 H3 0.8400
C1 C6 1.448(2)
C1 C2 1.514(2)
C2 C3 1.525(2)
C2 H2A 0.9900
C2 H2B 0.9900
C3 C4 1.532(2)
C3 H3A 0.9900
C3 H3B 0.9900
C4 C5 1.479(2)
C4 H4A 0.9900
C4 H4B 0.9900
C5 C6 1.339(2)
C6 C7 1.504(2)
C7 C11 1.513(2)
C7 C8 1.560(2)
C7 H7 1.0000
C8 C16 1.520(2)
C8 C9 1.569(2)
C9 C10 1.504(2)
C9 H9 1.0000
C10 C11 1.388(2)
C10 C15 1.390(2)
C11 C12 1.390(2)
C12 C13 1.385(2)
C12 H12 0.9500
C13 C14 1.391(3)
C13 H13 0.9500
C14 C15 1.388(3)
C14 H14 0.9500
C15 H15 0.9500
C17 C18 1.515(2)
C17 H17A 0.9900
C17 H17B 0.9900
C18 C19 1.516(2)
C18 H18A 0.9900
C18 H18B 0.9900
C19 H19A 0.9900
C19 H19B 0.9900

loop_
_geom_hbond_atom_site_label_D
_geom_hbond_atom_site_label_H
_geom_hbond_atom_site_label_A
_geom_hbond_distance_DH
_geom_hbond_distance_HA
_geom_hbond_distance_DA
_geom_hbond_angle_DHA
_geom_hbond_site_symmetry_A
N2 H2 O2 0.823(15) 2.23(2) 2.6310(18) 110.3(17) .
C19 H19A O1 0.99 2.40 3.141(2) 131.6 4_566
C17 H17A O2 0.99 2.62 3.542(2) 154.8 3_666
C17 H17A O2 0.99 2.62 3.542(2) 154.8 3_666
C19 H19A O1 0.99 2.40 3.141(2) 131.6 4_566
N2 H2 O2 0.823(15) 2.23(2) 2.6310(18) 110.3(17) .

loop_
_geom_torsion_atom_site_label_1
_geom_torsion_atom_site_label_2
_geom_torsion_atom_site_label_3
_geom_torsion_atom_site_label_4
_geom_torsion
O1 C1 C2 C3 -153.67(16)
C6 C1 C2 C3 27.4(2)
C1 C2 C3 C4 -52.31(19)
C2 C3 C4 C5 48.21(18)
C8 O2 C5 C6 4.90(17)
C8 O2 C5 C4 -175.18(13)
C3 C4 C5 C6 -24.3(2)
C3 C4 C5 O2 155.83(14)
O2 C5 C6 C1 -179.71(14)
C4 C5 C6 C1 0.4(2)
O2 C5 C6 C7 4.71(18)
C4 C5 C6 C7 -175.20(14)
O1 C1 C6 C5 179.74(16)
C2 C1 C6 C5 -1.3(2)
O1 C1 C6 C7 -5.6(3)
C2 C1 C6 C7 173.28(14)
C5 C6 C7 C11 98.39(16)
C1 C6 C7 C11 -76.8(2)
C5 C6 C7 C8 -11.29(16)
C1 C6 C7 C8 173.55(15)
C5 O2 C8 C16 108.99(13)
C5 O2 C8 C7 -11.86(15)
C5 O2 C8 C9 -126.95(13)
C6 C7 C8 O2 13.66(15)
C11 C7 C8 O2 -102.95(13)
C6 C7 C8 C16 -103.88(14)
C11 C7 C8 C16 139.51(13)
C6 C7 C8 C9 130.23(12)
C11 C7 C8 C9 13.62(16)
O2 C8 C9 O3 -25.81(17)
C16 C8 C9 O3 94.75(16)
C7 C8 C9 O3 -139.90(13)
O2 C8 C9 C10 97.20(14)
C16 C8 C9 C10 -142.25(13)
C7 C8 C9 C10 -16.89(16)
O3 C9 C10 C11 137.77(14)
C8 C9 C10 C11 14.49(17)
O3 C9 C10 C15 -44.4(2)
C8 C9 C10 C15 -167.66(16)
C15 C10 C11 C12 -1.4(2)
C9 C10 C11 C12 176.65(14)
C15 C10 C11 C7 175.66(14)
C9 C10 C11 C7 -6.32(18)
C6 C7 C11 C10 -113.16(15)
C8 C7 C11 C10 -4.93(17)
C6 C7 C11 C12 63.6(2)
C8 C7 C11 C12 171.87(15)
C10 C11 C12 C13 1.5(2)
C7 C11 C12 C13 -175.03(15)
C11 C12 C13 C14 -0.3(2)
C12 C13 C14 C15 -1.0(2)
C13 C14 C15 C10 1.1(2)
C11 C10 C15 C14 0.0(2)
C9 C10 C15 C14 -177.65(15)
C19 N1 C16 N2 0.5(2)
C19 N1 C16 C8 178.87(14)
C17 N2 C16 N1 -1.8(2)
C17 N2 C16 C8 179.88(14)
O2 C8 C16 N1 173.01(13)
C7 C8 C16 N1 -70.73(18)
C9 C8 C16 N1 51.60(19)
O2 C8 C16 N2 -8.57(19)
C7 C8 C16 N2 107.69(16)
C9 C8 C16 N2 -129.98(15)
C16 N2 C17 C18 -25.3(2)
N2 C17 C18 C19 51.48(18)
C16 N1 C19 C18 27.5(2)
C17 C18 C19 N1 -52.37(18)

loop_
_platon_squeeze_void_nr
_platon_squeeze_void_average_x
_platon_squeeze_void_average_y
_platon_squeeze_void_average_z
_platon_squeeze_void_volume
_platon_squeeze_void_count_electrons
_platon_squeeze_void_content
1 0.219 0.892 -0.038 34 22 ' '
2 0.781 0.108 0.038 34 22 ' '
3 0.219 0.608 0.462 34 22 ' '
4 0.781 0.392 0.538 34 22 ' '
